data_4310250
loop_
_publ_author_name
'Daisuke Honda'
'Tomoji Ozeki'
'Atsushi Yagasaki'

_publ_contact_author_address
;
Department of Chemistry
Kwansei Gakuin University
2-1 Gakuen, Sanda 669-1337
Japan
;
_publ_contact_author_email yagasaki@kwansei.ac.jp
_publ_contact_author_fax 81(79)5659077
_publ_contact_author_name 'Dr. Atsushi Yagasaki'
_publ_contact_author_phone 81(79)5658396
_publ_section_title
;
Methoxide of an Anderson-Type Polyoxometalate and Its Conversion to a New
Type of Species, [IMo9O32(OH)(OH2)3]4-
;
_journal_name_full 'Inorganic Chemistry'
_journal_page_first 9616
_journal_page_last 9618
_journal_paper_doi 10.1021/ic051351n
_journal_volume 44
_journal_year 2005
_chemical_formula_moiety '(C16 H36 N +)4, (H7 I Mo9 O36 4-), H2O'
_chemical_formula_sum 'C64 H153 I Mo9 N4 O37'
_chemical_formula_weight 2560.26
_chemical_name_systematic
;
 ?
;
_space_group_IT_number 33
_symmetry_cell_setting orthorhombic
_symmetry_space_group_name_Hall 'P 2c -2n'
_symmetry_space_group_name_H-M 'P n a 21'
_atom_sites_solution_hydrogens geom
_atom_sites_solution_primary direct
_atom_sites_solution_secondary difmap
_audit_creation_method SHELXL-97
_cell_angle_alpha 90.00
_cell_angle_beta 90.00
_cell_angle_gamma 90.00
_cell_formula_units_Z 4
_cell_length_a 24.549(1)
_cell_length_b 17.979(1)
_cell_length_c 22.860(1)
_cell_measurement_reflns_used 51461
_cell_measurement_temperature 123(2)
_cell_measurement_theta_max 11.82
_cell_measurement_theta_min 0.87
_cell_volume 10089.6(8)
_computing_cell_refinement 'Scalepack (Otwinowski & Minor, 1997)'
_computing_data_collection 'DIP Xpress (MAC Science, 1999)'
_computing_data_reduction 'Denzo (Otwinowski & Minor, 1997)'
_computing_molecular_graphics 'ORTEP-III (Burnett & Johnson, 1996)'
_computing_structure_refinement 'SHELXL-97 (Sheldrick, 1997)'
_computing_structure_solution 'SHELXS-97 (Sheldrick, 1990)'
_diffrn_ambient_temperature 123(2)
_diffrn_detector_area_resol_mean 10
_diffrn_measured_fraction_theta_full 0.936
_diffrn_measured_fraction_theta_max 0.936
_diffrn_measurement_device_type 'MAC Science DIP LABO'
_diffrn_measurement_method 'oscillation method, \w scans'
_diffrn_radiation_monochromator 'Si 111'
_diffrn_radiation_source 'SPring-8 BL04B2 bending magnet beamline'
_diffrn_radiation_type synchrotron
_diffrn_radiation_wavelength 0.3282
_diffrn_reflns_av_R_equivalents 0.0501
_diffrn_reflns_av_sigmaI/netI 0.0268
_diffrn_reflns_limit_h_max 29
_diffrn_reflns_limit_h_min -29
_diffrn_reflns_limit_k_max 22
_diffrn_reflns_limit_k_min -22
_diffrn_reflns_limit_l_max 28
_diffrn_reflns_limit_l_min -28
_diffrn_reflns_number 100778
_diffrn_reflns_theta_full 11.82
_diffrn_reflns_theta_max 11.82
_diffrn_reflns_theta_min 0.87
_diffrn_standards_number 0
_exptl_absorpt_coefficient_mu 1.089
_exptl_absorpt_correction_T_max 0.6221
_exptl_absorpt_correction_T_min 0.5723
_exptl_absorpt_correction_type multi-scan
_exptl_absorpt_process_details 'PLATON MULABS (Spek, 2001)'
_exptl_crystal_colour colorless
_exptl_crystal_density_diffrn 1.685
_exptl_crystal_density_method 'not measured'
_exptl_crystal_description block
_exptl_crystal_F_000 5164
_exptl_crystal_size_max 0.44
_exptl_crystal_size_mid 0.12
_exptl_crystal_size_min 0.12
_refine_diff_density_max 3.235
_refine_diff_density_min -2.158
_refine_diff_density_rms 0.204
_refine_ls_abs_structure_details 'Flack H D (1983), Acta Cryst. A39, 876-881'
_refine_ls_abs_structure_Flack 0.366(17)
_refine_ls_extinction_method none
_refine_ls_goodness_of_fit_ref 1.081
_refine_ls_hydrogen_treatment constr
_refine_ls_matrix_type full
_refine_ls_number_parameters 696
_refine_ls_number_reflns 18130
_refine_ls_number_restraints 1359
_refine_ls_restrained_S_all 1.071
_refine_ls_R_factor_all 0.0670
_refine_ls_R_factor_gt 0.0641
_refine_ls_shift/su_max 0.002
_refine_ls_shift/su_mean 0.000
_refine_ls_structure_factor_coef Fsqd
_refine_ls_weighting_details 'calc w=1/[\s2^(Fo2^)+(0.1092P)2^+73.7319P] where P=(Fo2^+2Fc2^)/3'
_refine_ls_weighting_scheme calc
_refine_ls_wR_factor_gt 0.1729
_refine_ls_wR_factor_ref 0.1763
_reflns_number_gt 17360
_reflns_number_total 18130
_reflns_threshold_expression >2\s(I)
_cod_data_source_file ic051351nsi20050808_023541_1.cif
_cod_data_source_block H7IMo9O36
_cod_database_code 4310250

loop_
_symmetry_equiv_pos_as_xyz
'x, y, z'
'-x, -y, z+1/2'
'-x+1/2, y+1/2, z+1/2'
'x+1/2, -y+1/2, z'

loop_
_atom_site_label
_atom_site_type_symbol
_atom_site_fract_x
_atom_site_fract_y
_atom_site_fract_z
_atom_site_U_iso_or_equiv
_atom_site_adp_type
_atom_site_occupancy
_atom_site_symmetry_multiplicity
_atom_site_calc_flag
_atom_site_refinement_flags
_atom_site_disorder_assembly
_atom_site_disorder_group
I1 I 0.22899(2) 0.50839(3) 0.24100(2) 0.01800(12) Uani 1 1 d U . .
Mo1 Mo 0.10965(4) 0.48028(4) 0.30216(4) 0.02721(17) Uani 1 1 d U . .
Mo2 Mo 0.18480(3) 0.33693(4) 0.25630(4) 0.02754(17) Uani 1 1 d U . .
Mo3 Mo 0.12930(4) 0.45066(4) 0.15741(4) 0.02943(18) Uani 1 1 d U . .
Mo4 Mo 0.19825(4) 0.59925(6) 0.38235(4) 0.0414(2) Uani 1 1 d U . .
Mo5 Mo 0.33117(4) 0.35794(5) 0.26937(5) 0.0468(3) Uani 1 1 d U . .
Mo6 Mo 0.23299(4) 0.56205(5) 0.08020(4) 0.0362(2) Uani 1 1 d U . .
Mo7 Mo 0.31505(6) 0.66203(8) 0.32134(5) 0.0680(4) Uani 1 1 d U . .
Mo8 Mo 0.38264(4) 0.52866(5) 0.25394(4) 0.03428(19) Uani 1 1 d U . .
Mo9 Mo 0.33062(4) 0.64067(4) 0.15808(4) 0.0351(2) Uani 1 1 d U . .
O1 O 0.0483(4) 0.5099(4) 0.2784(4) 0.0372(15) Uani 1 1 d U . .
O2 O 0.0971(4) 0.4181(5) 0.3572(3) 0.0395(16) Uani 1 1 d U . .
O3 O 0.1557(3) 0.2935(4) 0.3143(3) 0.0329(15) Uani 1 1 d U . .
O4 O 0.1766(4) 0.2777(4) 0.1996(4) 0.0406(17) Uani 1 1 d U . .
O5 O 0.1163(4) 0.3699(4) 0.1216(3) 0.0409(18) Uani 1 1 d U . .
O6 O 0.0700(4) 0.4968(4) 0.1541(4) 0.0411(16) Uani 1 1 d U . .
O7 O 0.1182(3) 0.4009(3) 0.2383(3) 0.0252(10) Uani 1 1 d U . .
O8 O 0.1999(3) 0.4455(4) 0.3001(3) 0.0235(9) Uani 1 1 d U . .
O9 O 0.2597(4) 0.3259(4) 0.2741(5) 0.0472(17) Uani 1 1 d U . .
O10 O 0.2126(3) 0.4255(3) 0.1914(3) 0.0253(10) Uani 1 1 d U . .
O11 O 0.1565(3) 0.5350(3) 0.2263(3) 0.0254(10) Uani 1 1 d U . .
O12 O 0.1348(4) 0.5647(4) 0.3429(4) 0.0409(15) Uani 1 1 d U . .
O13 O 0.1731(4) 0.5030(4) 0.1038(3) 0.0392(14) Uani 1 1 d U . .
O14 O 0.1774(5) 0.7056(5) 0.3265(5) 0.062(2) Uani 1 1 d U . .
O15 O 0.1711(5) 0.6445(7) 0.4398(4) 0.066(3) Uani 1 1 d U . .
O16 O 0.2233(5) 0.5214(6) 0.4112(4) 0.060(2) Uani 1 1 d U . .
O17 O 0.3062(4) 0.4161(6) 0.3596(4) 0.057(2) Uani 1 1 d U . .
O18 O 0.3644(5) 0.2923(6) 0.3077(7) 0.092(3) Uani 1 1 d U . .
O19 O 0.3444(6) 0.3364(5) 0.1995(6) 0.074(3) Uani 1 1 d U . .
O20 O 0.2827(4) 0.4528(4) 0.1017(3) 0.0402(16) Uani 1 1 d U . .
O21 O 0.2375(5) 0.5392(5) 0.0084(3) 0.049(2) Uani 1 1 d U . .
O22 O 0.2038(5) 0.6479(4) 0.0815(4) 0.0486(19) Uani 1 1 d U . .
O23 O 0.2402(3) 0.5829(4) 0.2945(3) 0.0300(12) Uani 1 1 d U . .
O24 O 0.2978(3) 0.4706(4) 0.2515(3) 0.0278(10) Uani 1 1 d U . .
O25 O 0.2520(4) 0.5656(4) 0.1785(3) 0.0298(11) Uani 1 1 d U . .
O26 O 0.2796(5) 0.7359(5) 0.2856(5) 0.065(2) Uani 1 1 d U . .
O27 O 0.2694(5) 0.6536(6) 0.3837(4) 0.062(2) Uani 1 1 d U . .
O28 O 0.3526(4) 0.5577(6) 0.3321(3) 0.0533(15) Uani 1 1 d U . .
O29 O 0.3911(4) 0.4336(5) 0.2769(5) 0.0514(17) Uani 1 1 d U . .
O30 O 0.3729(4) 0.5306(4) 0.1752(3) 0.0405(14) Uani 1 1 d U . .
O31 O 0.3076(4) 0.5973(5) 0.0887(3) 0.0405(14) Uani 1 1 d U . .
O32 O 0.2892(5) 0.7145(4) 0.1651(4) 0.0503(19) Uani 1 1 d U . .
O33 O 0.3416(3) 0.6276(4) 0.2428(3) 0.0333(11) Uani 1 1 d U . .
O34 O 0.3685(5) 0.7090(7) 0.3504(4) 0.075(3) Uani 1 1 d U . .
O35 O 0.4470(4) 0.5621(5) 0.2633(5) 0.052(2) Uani 1 1 d U . .
O36 O 0.3918(5) 0.6795(6) 0.1388(4) 0.057(2) Uani 1 1 d U . .
O37 O 0.1602(5) 0.6878(5) 0.2085(5) 0.054(2) Uani 1 1 d . . .
N1 N 0.2876(4) 0.7989(5) 0.5006(4) 0.060(3) Uiso 1 1 d DU . .
C1 C 0.2613(6) 0.7849(7) 0.5586(5) 0.067(4) Uiso 1 1 d DU . .
H1A H 0.2896 0.7891 0.5893 0.080 Uiso 1 1 calc R . .
H1B H 0.2343 0.8248 0.5658 0.080 Uiso 1 1 calc R . .
C2 C 0.2337(9) 0.7124(9) 0.5656(7) 0.085(6) Uiso 1 1 d DU . .
H2A H 0.2608 0.6720 0.5614 0.103 Uiso 1 1 calc R . .
H2B H 0.2064 0.7065 0.5341 0.103 Uiso 1 1 calc R . .
C3 C 0.2049(14) 0.7047(12) 0.6258(10) 0.130(10) Uiso 1 1 d DU . .
H3A H 0.2299 0.7230 0.6566 0.156 Uiso 1 1 calc R . .
H3B H 0.1723 0.7372 0.6260 0.156 Uiso 1 1 calc R . .
C4 C 0.1886(15) 0.6322(14) 0.6402(13) 0.149(13) Uiso 1 1 d DU . .
H4A H 0.1709 0.6323 0.6786 0.224 Uiso 1 1 calc R . .
H4B H 0.2207 0.5996 0.6413 0.224 Uiso 1 1 calc R . .
H4C H 0.1630 0.6139 0.6107 0.224 Uiso 1 1 calc R . .
C5 C 0.2439(5) 0.8034(7) 0.4548(5) 0.062(4) Uiso 1 1 d DU . .
H5A H 0.2617 0.8081 0.4161 0.074 Uiso 1 1 calc R . .
H5B H 0.2237 0.7557 0.4549 0.074 Uiso 1 1 calc R . .
C6 C 0.2037(8) 0.8643(11) 0.4603(8) 0.097(7) Uiso 1 1 d DU . .
H6A H 0.2231 0.9114 0.4687 0.117 Uiso 1 1 calc R . .
H6B H 0.1792 0.8537 0.4937 0.117 Uiso 1 1 calc R . .
C7 C 0.1690(8) 0.8741(15) 0.4040(9) 0.126(10) Uiso 1 1 d DU . .
H7A H 0.1566 0.8244 0.3909 0.151 Uiso 1 1 calc R . .
H7B H 0.1361 0.9034 0.4140 0.151 Uiso 1 1 calc R . .
C8 C 0.1954(16) 0.909(2) 0.3574(11) 0.164(15) Uiso 1 1 d DU . .
H8A H 0.1705 0.9126 0.3240 0.245 Uiso 1 1 calc R . .
H8B H 0.2275 0.8797 0.3461 0.245 Uiso 1 1 calc R . .
H8C H 0.2069 0.9589 0.3692 0.245 Uiso 1 1 calc R . .
C9 C 0.3235(5) 0.7341(7) 0.4849(5) 0.064(4) Uiso 1 1 d DU . .
H9A H 0.3001 0.6898 0.4798 0.076 Uiso 1 1 calc R . .
H9B H 0.3406 0.7447 0.4465 0.076 Uiso 1 1 calc R . .
C10 C 0.3674(7) 0.7151(8) 0.5269(7) 0.080(5) Uiso 1 1 d DU . .
H10A H 0.3520 0.7122 0.5669 0.096 Uiso 1 1 calc R . .
H10B H 0.3954 0.7547 0.5265 0.096 Uiso 1 1 calc R . .
C11 C 0.3940(8) 0.6396(10) 0.5108(11) 0.109(8) Uiso 1 1 d DU . .
H11A H 0.4025 0.6398 0.4684 0.130 Uiso 1 1 calc R . .
H11B H 0.4289 0.6351 0.5322 0.130 Uiso 1 1 calc R . .
C12 C 0.3623(15) 0.5768(11) 0.5230(16) 0.146(12) Uiso 1 1 d DU . .
H12A H 0.3822 0.5319 0.5115 0.219 Uiso 1 1 calc R . .
H12B H 0.3281 0.5797 0.5012 0.219 Uiso 1 1 calc R . .
H12C H 0.3545 0.5750 0.5650 0.219 Uiso 1 1 calc R . .
C13 C 0.3200(6) 0.8691(7) 0.5023(6) 0.083(5) Uiso 1 1 d DU . .
H13A H 0.2945 0.9100 0.5117 0.099 Uiso 1 1 calc R . .
H13B H 0.3457 0.8651 0.5355 0.099 Uiso 1 1 calc R . .
C14 C 0.3517(9) 0.8923(13) 0.4506(7) 0.102(7) Uiso 1 1 d DU . .
H14A H 0.3276 0.9198 0.4235 0.123 Uiso 1 1 calc R . .
H14B H 0.3652 0.8475 0.4300 0.123 Uiso 1 1 calc R . .
C15 C 0.4011(12) 0.942(2) 0.4670(11) 0.169(15) Uiso 1 1 d DU . .
H15A H 0.3875 0.9845 0.4908 0.203 Uiso 1 1 calc R . .
H15B H 0.4261 0.9131 0.4920 0.203 Uiso 1 1 calc R . .
C16 C 0.4309(15) 0.971(2) 0.4202(15) 0.185(17) Uiso 1 1 d DU . .
H16A H 0.4609 1.0018 0.4352 0.277 Uiso 1 1 calc R . .
H16B H 0.4071 1.0019 0.3957 0.277 Uiso 1 1 calc R . .
H16C H 0.4458 0.9303 0.3969 0.277 Uiso 1 1 calc R . .
N2 N 0.4964(3) 0.7907(4) 0.2341(3) 0.053(3) Uiso 1 1 d DU . .
C17 C 0.5236(6) 0.8151(7) 0.2894(4) 0.059(4) Uiso 1 1 d DU . .
H17A H 0.5634 0.8096 0.2841 0.071 Uiso 1 1 calc R . .
H17B H 0.5161 0.8687 0.2948 0.071 Uiso 1 1 calc R . .
C18 C 0.5083(8) 0.7763(9) 0.3440(5) 0.070(4) Uiso 1 1 d DU . .
H18A H 0.5161 0.7225 0.3397 0.085 Uiso 1 1 calc R . .
H18B H 0.4687 0.7820 0.3506 0.085 Uiso 1 1 calc R . .
C19 C 0.5394(10) 0.8067(12) 0.3979(6) 0.096(6) Uiso 1 1 d DU . .
H19A H 0.5789 0.7986 0.3917 0.115 Uiso 1 1 calc R . .
H19B H 0.5334 0.8611 0.4002 0.115 Uiso 1 1 calc R . .
C20 C 0.5249(13) 0.7751(15) 0.4520(7) 0.122(9) Uiso 1 1 d DU . .
H20A H 0.5467 0.7978 0.4832 0.183 Uiso 1 1 calc R . .
H20B H 0.5318 0.7214 0.4510 0.183 Uiso 1 1 calc R . .
H20C H 0.4862 0.7840 0.4596 0.183 Uiso 1 1 calc R . .
C21 C 0.5196(5) 0.8330(7) 0.1832(4) 0.060(4) Uiso 1 1 d DU . .
H21A H 0.5184 0.8867 0.1927 0.072 Uiso 1 1 calc R . .
H21B H 0.5584 0.8190 0.1790 0.072 Uiso 1 1 calc R . .
C22 C 0.4925(7) 0.8218(11) 0.1260(5) 0.079(5) Uiso 1 1 d DU . .
H22A H 0.4547 0.8407 0.1285 0.095 Uiso 1 1 calc R . .
H22B H 0.4905 0.7678 0.1177 0.095 Uiso 1 1 calc R . .
C23 C 0.5216(11) 0.8608(15) 0.0743(8) 0.140(11) Uiso 1 1 d DU . .
H23A H 0.4980 0.8569 0.0393 0.167 Uiso 1 1 calc R . .
H23B H 0.5251 0.9143 0.0838 0.167 Uiso 1 1 calc R . .
C24 C 0.5732(11) 0.8335(17) 0.0599(12) 0.125(10) Uiso 1 1 d DU . .
H24A H 0.5880 0.8619 0.0269 0.188 Uiso 1 1 calc R . .
H24B H 0.5703 0.7809 0.0491 0.188 Uiso 1 1 calc R . .
H24C H 0.5975 0.8386 0.0937 0.188 Uiso 1 1 calc R . .
C25 C 0.4363(4) 0.8059(5) 0.2385(6) 0.056(3) Uiso 1 1 d DU . .
H25A H 0.4187 0.7876 0.2023 0.067 Uiso 1 1 calc R . .
H25B H 0.4216 0.7763 0.2714 0.067 Uiso 1 1 calc R . .
C26 C 0.4202(5) 0.8843(6) 0.2473(7) 0.058(3) Uiso 1 1 d DU . .
H26A H 0.4333 0.9144 0.2138 0.069 Uiso 1 1 calc R . .
H26B H 0.4377 0.9036 0.2832 0.069 Uiso 1 1 calc R . .
C27 C 0.3575(5) 0.8930(8) 0.2527(9) 0.078(5) Uiso 1 1 d DU . .
H27A H 0.3402 0.8664 0.2197 0.093 Uiso 1 1 calc R . .
H27B H 0.3456 0.8684 0.2893 0.093 Uiso 1 1 calc R . .
C28 C 0.3385(9) 0.9665(10) 0.2531(13) 0.115(8) Uiso 1 1 d DU . .
H28A H 0.2987 0.9665 0.2567 0.173 Uiso 1 1 calc R . .
H28B H 0.3490 0.9912 0.2166 0.173 Uiso 1 1 calc R . .
H28C H 0.3544 0.9931 0.2864 0.173 Uiso 1 1 calc R . .
C29 C 0.5031(5) 0.7085(5) 0.2247(6) 0.066(4) Uiso 1 1 d DU . .
H29A H 0.4854 0.6826 0.2579 0.079 Uiso 1 1 calc R . .
H29B H 0.4827 0.6949 0.1889 0.079 Uiso 1 1 calc R . .
C30 C 0.5587(6) 0.6789(8) 0.2190(9) 0.086(6) Uiso 1 1 d DU . .
H30A H 0.5768 0.6804 0.2577 0.103 Uiso 1 1 calc R . .
H30B H 0.5797 0.7111 0.1920 0.103 Uiso 1 1 calc R . .
C31 C 0.5598(10) 0.5977(9) 0.1955(10) 0.119(9) Uiso 1 1 d DU . .
H31A H 0.5982 0.5834 0.1887 0.142 Uiso 1 1 calc R . .
H31B H 0.5452 0.5645 0.2263 0.142 Uiso 1 1 calc R . .
C32 C 0.5305(15) 0.5847(15) 0.1440(12) 0.141(11) Uiso 1 1 d DU . .
H32A H 0.5338 0.5322 0.1330 0.212 Uiso 1 1 calc R . .
H32B H 0.5452 0.6159 0.1125 0.212 Uiso 1 1 calc R . .
H32C H 0.4921 0.5970 0.1503 0.212 Uiso 1 1 calc R . .
N3 N 0.1952(4) 0.3048(5) 0.4945(4) 0.061(3) Uiso 1 1 d DU . .
C33 C 0.2276(6) 0.2839(7) 0.4416(5) 0.068(4) Uiso 1 1 d DU . .
H33A H 0.2045 0.2915 0.4067 0.081 Uiso 1 1 calc R . .
H33B H 0.2589 0.3184 0.4385 0.081 Uiso 1 1 calc R . .
C34 C 0.2488(10) 0.2067(9) 0.4404(7) 0.092(6) Uiso 1 1 d DU . .
H34A H 0.2188 0.1714 0.4490 0.111 Uiso 1 1 calc R . .
H34B H 0.2771 0.2006 0.4709 0.111 Uiso 1 1 calc R . .
C35 C 0.2734(13) 0.1888(12) 0.3795(9) 0.120(9) Uiso 1 1 d DU . .
H35A H 0.2516 0.2151 0.3496 0.144 Uiso 1 1 calc R . .
H35B H 0.3107 0.2097 0.3782 0.144 Uiso 1 1 calc R . .
C36 C 0.276(2) 0.1141(15) 0.3640(15) 0.190(18) Uiso 1 1 d DU . .
H36A H 0.2924 0.1095 0.3250 0.285 Uiso 1 1 calc R . .
H36B H 0.2396 0.0927 0.3638 0.285 Uiso 1 1 calc R . .
H36C H 0.2989 0.0874 0.3924 0.285 Uiso 1 1 calc R . .
C37 C 0.2319(5) 0.3086(7) 0.5469(5) 0.054(3) Uiso 1 1 d DU . .
H37A H 0.2091 0.3197 0.5815 0.065 Uiso 1 1 calc R . .
H37B H 0.2479 0.2586 0.5529 0.065 Uiso 1 1 calc R . .
C38 C 0.2771(7) 0.3631(10) 0.5454(6) 0.080(5) Uiso 1 1 d DU . .
H38A H 0.2619 0.4139 0.5415 0.096 Uiso 1 1 calc R . .
H38B H 0.3003 0.3533 0.5108 0.096 Uiso 1 1 calc R . .
C39 C 0.3127(6) 0.3592(12) 0.6015(7) 0.091(6) Uiso 1 1 d DU . .
H39A H 0.3278 0.3083 0.6050 0.109 Uiso 1 1 calc R . .
H39B H 0.3437 0.3939 0.5970 0.109 Uiso 1 1 calc R . .
C40 C 0.2850(10) 0.3767(14) 0.6533(7) 0.095(6) Uiso 1 1 d DU . .
H40A H 0.3101 0.3729 0.6865 0.143 Uiso 1 1 calc R . .
H40B H 0.2547 0.3418 0.6588 0.143 Uiso 1 1 calc R . .
H40C H 0.2707 0.4275 0.6508 0.143 Uiso 1 1 calc R . .
C41 C 0.1517(5) 0.2481(8) 0.5070(6) 0.073(4) Uiso 1 1 d DU . .
H41A H 0.1692 0.1986 0.5094 0.088 Uiso 1 1 calc R . .
H41B H 0.1360 0.2591 0.5459 0.088 Uiso 1 1 calc R . .
C42 C 0.1066(8) 0.2436(12) 0.4644(9) 0.107(8) Uiso 1 1 d DU . .
H42A H 0.1218 0.2325 0.4252 0.128 Uiso 1 1 calc R . .
H42B H 0.0881 0.2924 0.4623 0.128 Uiso 1 1 calc R . .
C43 C 0.0641(8) 0.1828(13) 0.4807(12) 0.128(10) Uiso 1 1 d DU . .
H43A H 0.0500 0.1930 0.5204 0.154 Uiso 1 1 calc R . .
H43B H 0.0331 0.1860 0.4531 0.154 Uiso 1 1 calc R . .
C44 C 0.0850(16) 0.1104(12) 0.4793(18) 0.169(15) Uiso 1 1 d DU . .
H44A H 0.0563 0.0750 0.4899 0.254 Uiso 1 1 calc R . .
H44B H 0.1152 0.1062 0.5071 0.254 Uiso 1 1 calc R . .
H44C H 0.0982 0.0992 0.4398 0.254 Uiso 1 1 calc R . .
C45 C 0.1685(8) 0.3790(7) 0.4848(6) 0.106(8) Uiso 1 1 d DU . .
H45A H 0.1961 0.4136 0.4689 0.127 Uiso 1 1 calc R . .
H45B H 0.1399 0.3729 0.4546 0.127 Uiso 1 1 calc R . .
C46 C 0.1436(14) 0.4136(12) 0.5370(9) 0.146(12) Uiso 1 1 d DU . .
H46A H 0.1690 0.4096 0.5705 0.175 Uiso 1 1 calc R . .
H46B H 0.1097 0.3866 0.5472 0.175 Uiso 1 1 calc R . .
C47 C 0.1300(12) 0.4972(10) 0.5258(13) 0.131(10) Uiso 1 1 d DU . .
H47A H 0.1237 0.5222 0.5638 0.157 Uiso 1 1 calc R . .
H47B H 0.1617 0.5214 0.5069 0.157 Uiso 1 1 calc R . .
C48 C 0.0840(16) 0.5066(19) 0.4902(19) 0.20(2) Uiso 1 1 d DU . .
H48A H 0.0771 0.5597 0.4844 0.293 Uiso 1 1 calc R . .
H48B H 0.0523 0.4836 0.5091 0.293 Uiso 1 1 calc R . .
H48C H 0.0903 0.4828 0.4522 0.293 Uiso 1 1 calc R . .
N4 N 0.5155(4) 0.2935(5) 0.2190(4) 0.069(4) Uiso 1 1 d DU . .
C49 C 0.4845(6) 0.3527(8) 0.1869(6) 0.081(5) Uiso 1 1 d DU . .
H49A H 0.4470 0.3342 0.1806 0.097 Uiso 1 1 calc R . .
H49B H 0.4819 0.3966 0.2129 0.097 Uiso 1 1 calc R . .
C50 C 0.5056(8) 0.3782(13) 0.1301(7) 0.112(8) Uiso 1 1 d DU . .
H50A H 0.5105 0.3345 0.1043 0.134 Uiso 1 1 calc R . .
H50B H 0.5418 0.4011 0.1362 0.134 Uiso 1 1 calc R . .
C51 C 0.4683(9) 0.4353(9) 0.0987(8) 0.094(6) Uiso 1 1 d DU . .
H51A H 0.4523 0.4687 0.1285 0.113 Uiso 1 1 calc R . .
H51B H 0.4912 0.4663 0.0726 0.113 Uiso 1 1 calc R . .
C52 C 0.4259(11) 0.4051(16) 0.0654(12) 0.129(10) Uiso 1 1 d DU . .
H52A H 0.4048 0.4454 0.0474 0.193 Uiso 1 1 calc R . .
H52B H 0.4020 0.3756 0.0908 0.193 Uiso 1 1 calc R . .
H52C H 0.4410 0.3732 0.0347 0.193 Uiso 1 1 calc R . .
C53 C 0.4884(6) 0.2775(8) 0.2764(5) 0.070(4) Uiso 1 1 d DU . .
H53A H 0.4832 0.3254 0.2971 0.084 Uiso 1 1 calc R . .
H53B H 0.4517 0.2572 0.2682 0.084 Uiso 1 1 calc R . .
C54 C 0.5163(7) 0.2260(10) 0.3167(7) 0.086(6) Uiso 1 1 d DU . .
H54A H 0.5437 0.2537 0.3398 0.103 Uiso 1 1 calc R . .
H54B H 0.5355 0.1874 0.2938 0.103 Uiso 1 1 calc R . .
C55 C 0.4751(12) 0.1881(15) 0.3591(9) 0.153(13) Uiso 1 1 d DU . .
H55A H 0.4955 0.1638 0.3912 0.183 Uiso 1 1 calc R . .
H55B H 0.4515 0.2267 0.3766 0.183 Uiso 1 1 calc R . .
C56 C 0.4424(15) 0.135(2) 0.3313(17) 0.185(18) Uiso 1 1 d DU . .
H56A H 0.4173 0.1130 0.3598 0.278 Uiso 1 1 calc R . .
H56B H 0.4655 0.0960 0.3145 0.278 Uiso 1 1 calc R . .
H56C H 0.4214 0.1590 0.3000 0.278 Uiso 1 1 calc R . .
C57 C 0.5726(5) 0.3194(7) 0.2298(6) 0.072(5) Uiso 1 1 d DU . .
H57A H 0.5925 0.2792 0.2503 0.086 Uiso 1 1 calc R . .
H57B H 0.5905 0.3270 0.1915 0.086 Uiso 1 1 calc R . .
C58 C 0.5784(7) 0.3883(9) 0.2642(8) 0.081(5) Uiso 1 1 d DU . .
H58A H 0.5592 0.3823 0.3020 0.097 Uiso 1 1 calc R . .
H58B H 0.5610 0.4298 0.2428 0.097 Uiso 1 1 calc R . .
C59 C 0.6390(9) 0.4083(16) 0.2763(11) 0.137(11) Uiso 1 1 d DU . .
H59A H 0.6404 0.4548 0.2994 0.165 Uiso 1 1 calc R . .
H59B H 0.6555 0.3683 0.3004 0.165 Uiso 1 1 calc R . .
C60 C 0.6703(12) 0.418(2) 0.2257(15) 0.184(17) Uiso 1 1 d DU . .
H60A H 0.7079 0.4299 0.2365 0.276 Uiso 1 1 calc R . .
H60B H 0.6550 0.4579 0.2020 0.276 Uiso 1 1 calc R . .
H60C H 0.6701 0.3714 0.2029 0.276 Uiso 1 1 calc R . .
C61 C 0.5176(6) 0.2232(7) 0.1837(7) 0.090(6) Uiso 1 1 d DU . .
H61A H 0.5497 0.2263 0.1576 0.108 Uiso 1 1 calc R . .
H61B H 0.5242 0.1814 0.2111 0.108 Uiso 1 1 calc R . .
C62 C 0.4699(9) 0.2039(10) 0.1476(10) 0.111(8) Uiso 1 1 d DU . .
H62A H 0.4683 0.2381 0.1137 0.133 Uiso 1 1 calc R . .
H62B H 0.4364 0.2113 0.1710 0.133 Uiso 1 1 calc R . .
C63 C 0.4715(13) 0.1223(11) 0.1250(10) 0.156(13) Uiso 1 1 d DU . .
H63A H 0.4455 0.1174 0.0922 0.187 Uiso 1 1 calc R . .
H63B H 0.5084 0.1119 0.1095 0.187 Uiso 1 1 calc R . .
C64 C 0.4589(14) 0.0686(12) 0.1673(12) 0.123(9) Uiso 1 1 d DU . .
H64A H 0.4607 0.0190 0.1497 0.184 Uiso 1 1 calc R . .
H64B H 0.4220 0.0774 0.1822 0.184 Uiso 1 1 calc R . .
H64C H 0.4850 0.0719 0.1996 0.184 Uiso 1 1 calc R . .

loop_
_atom_site_aniso_label
_atom_site_aniso_U_11
_atom_site_aniso_U_22
_atom_site_aniso_U_33
_atom_site_aniso_U_23
_atom_site_aniso_U_13
_atom_site_aniso_U_12
I1 0.0226(3) 0.0119(2) 0.0195(2) 0.00071(19) -0.0007(2) -0.00110(18)
Mo1 0.0223(4) 0.0246(3) 0.0347(4) -0.0062(3) 0.0029(3) -0.0013(3)
Mo2 0.0270(4) 0.0137(3) 0.0419(4) 0.0070(3) 0.0077(3) -0.0001(3)
Mo3 0.0370(5) 0.0218(3) 0.0295(3) -0.0005(3) -0.0093(3) -0.0061(3)
Mo4 0.0398(6) 0.0513(5) 0.0331(4) -0.0164(4) 0.0103(4) -0.0164(4)
Mo5 0.0290(6) 0.0299(4) 0.0813(7) 0.0238(4) 0.0129(5) 0.0063(3)
Mo6 0.0561(6) 0.0274(4) 0.0251(4) 0.0044(3) -0.0058(3) -0.0108(4)
Mo7 0.0683(9) 0.0873(8) 0.0484(6) -0.0427(6) 0.0306(5) -0.0555(7)
Mo8 0.0252(5) 0.0358(4) 0.0419(4) 0.0079(3) 0.0038(3) -0.0029(3)
Mo9 0.0534(6) 0.0256(4) 0.0262(3) 0.0016(3) 0.0014(4) -0.0163(4)
O1 0.029(3) 0.033(4) 0.049(4) -0.011(3) 0.001(3) 0.000(2)
O2 0.034(4) 0.048(4) 0.037(3) 0.001(3) 0.010(3) -0.013(3)
O3 0.031(4) 0.024(3) 0.044(3) 0.010(2) 0.006(3) -0.002(3)
O4 0.056(5) 0.015(3) 0.051(3) -0.001(2) 0.022(3) -0.002(3)
O5 0.052(5) 0.037(3) 0.035(3) -0.009(3) -0.006(3) -0.013(3)
O6 0.040(3) 0.041(4) 0.042(4) 0.002(3) -0.018(3) 0.003(3)
O7 0.029(3) 0.015(2) 0.032(2) -0.0018(17) -0.003(2) -0.0035(17)
O8 0.021(2) 0.026(2) 0.023(2) 0.0038(18) -0.0008(19) -0.0040(18)
O9 0.029(2) 0.023(3) 0.089(5) 0.022(3) 0.005(3) 0.004(2)
O10 0.032(3) 0.017(2) 0.027(2) -0.0033(17) 0.004(2) -0.0051(19)
O11 0.027(3) 0.014(2) 0.035(2) -0.0006(17) -0.0066(19) 0.0012(18)
O12 0.037(3) 0.038(3) 0.047(3) -0.022(3) 0.012(3) -0.009(3)
O13 0.050(4) 0.035(3) 0.033(3) 0.006(2) -0.011(2) -0.012(3)
O14 0.089(7) 0.033(3) 0.066(5) -0.020(3) 0.017(4) -0.006(3)
O15 0.064(7) 0.086(6) 0.050(4) -0.036(4) 0.021(4) -0.029(5)
O16 0.082(7) 0.075(4) 0.022(3) 0.000(3) -0.005(4) -0.009(4)
O17 0.047(6) 0.074(6) 0.049(3) 0.036(3) -0.008(3) -0.002(4)
O18 0.028(5) 0.063(5) 0.184(9) 0.074(6) 0.022(6) 0.023(4)
O19 0.083(9) 0.028(4) 0.112(5) -0.015(4) 0.039(5) -0.020(4)
O20 0.055(5) 0.031(3) 0.034(3) 0.001(3) 0.009(3) -0.003(3)
O21 0.066(7) 0.055(5) 0.027(3) 0.001(3) -0.006(3) -0.007(4)
O22 0.070(6) 0.030(3) 0.046(4) 0.012(3) -0.005(4) -0.002(3)
O23 0.037(3) 0.025(3) 0.027(2) -0.009(2) 0.002(2) -0.011(2)
O24 0.024(2) 0.026(2) 0.034(3) 0.008(2) 0.002(2) 0.0004(17)
O25 0.044(3) 0.021(3) 0.024(2) 0.0036(19) -0.001(2) -0.009(2)
O26 0.083(7) 0.038(3) 0.073(5) -0.034(3) 0.037(4) -0.028(3)
O27 0.059(4) 0.088(5) 0.039(3) -0.035(3) 0.014(3) -0.040(3)
O28 0.042(4) 0.092(4) 0.026(3) 0.003(3) -0.002(3) -0.025(3)
O29 0.024(3) 0.050(3) 0.081(5) 0.028(3) -0.002(3) -0.002(2)
O30 0.046(4) 0.038(3) 0.037(3) 0.000(2) 0.016(3) -0.004(3)
O31 0.056(4) 0.040(3) 0.025(3) -0.001(2) 0.004(2) -0.017(3)
O32 0.084(6) 0.025(3) 0.041(4) -0.001(3) -0.007(4) -0.003(3)
O33 0.039(4) 0.032(3) 0.028(2) -0.004(2) -0.002(2) -0.006(2)
O34 0.074(6) 0.099(6) 0.050(5) -0.034(5) 0.024(4) -0.065(5)
O35 0.030(3) 0.053(4) 0.073(5) 0.013(4) 0.005(3) -0.013(3)
O36 0.074(5) 0.055(4) 0.043(4) 0.004(4) 0.008(4) -0.041(4)
O37 0.057(7) 0.031(4) 0.074(6) 0.007(4) 0.007(5) 0.018(4)

loop_
_atom_type_symbol
_atom_type_description
_atom_type_scat_dispersion_real
_atom_type_scat_dispersion_imag
_atom_type_scat_source
C C -0.0017 0.0003 'International Tables Vol. C Table 6.1.1.4 and Sasaki (1989)'
H H 0.0000 0.0000 'International Tables Vol C Table 6.1.1.4'
I I -1.3486 2.8476 'International Tables Vol. C Table 6.1.1.4 and Sasaki (1989)'
Mo Mo 0.0459 1.2538 'International Tables Vol. C Table 6.1.1.4 and Sasaki (1989)'
N N -0.0027 0.0006 'International Tables Vol. C Table 6.1.1.4 and Sasaki (1989)'
O O -0.0032 0.0011 'International Tables Vol. C Table 6.1.1.4 and Sasaki (1989)'

loop_
_geom_angle_atom_site_label_1
_geom_angle_atom_site_label_2
_geom_angle_atom_site_label_3
_geom_angle
_geom_angle_site_symmetry_1
_geom_angle_site_symmetry_3
_geom_angle_publ_flag
O23 I1 O24 92.6(3) . . ?
O23 I1 O25 93.6(3) . . ?
O24 I1 O25 91.4(3) . . ?
O23 I1 O11 94.3(3) . . ?
O24 I1 O11 172.6(3) . . ?
O25 I1 O11 90.6(3) . . ?
O23 I1 O8 91.0(3) . . ?
O24 I1 O8 91.9(3) . . ?
O25 I1 O8 174.2(3) . . ?
O11 I1 O8 85.5(3) . . ?
O23 I1 O10 173.9(3) . . ?
O24 I1 O10 89.0(3) . . ?
O25 I1 O10 92.2(3) . . ?
O11 I1 O10 83.9(3) . . ?
O8 I1 O10 83.1(3) . . ?
O1 Mo1 O2 106.4(4) . . ?
O1 Mo1 O12 101.4(4) . . ?
O2 Mo1 O12 102.8(4) . . ?
O1 Mo1 O7 94.7(3) . . ?
O2 Mo1 O7 95.0(3) . . ?
O12 Mo1 O7 151.4(3) . . ?
O1 Mo1 O11 93.9(3) . . ?
O2 Mo1 O11 157.4(4) . . ?
O12 Mo1 O11 82.2(3) . . ?
O7 Mo1 O11 73.1(2) . . ?
O1 Mo1 O8 159.7(3) . . ?
O2 Mo1 O8 90.6(4) . . ?
O12 Mo1 O8 85.1(3) . . ?
O7 Mo1 O8 72.4(3) . . ?
O11 Mo1 O8 67.6(2) . . ?
O4 Mo2 O3 105.0(4) . . ?
O4 Mo2 O9 102.4(5) . . ?
O3 Mo2 O9 101.1(4) . . ?
O4 Mo2 O7 96.1(4) . . ?
O3 Mo2 O7 94.6(3) . . ?
O9 Mo2 O7 151.6(3) . . ?
O4 Mo2 O8 156.7(3) . . ?
O3 Mo2 O8 97.0(3) . . ?
O9 Mo2 O8 80.4(3) . . ?
O7 Mo2 O8 74.3(3) . . ?
O4 Mo2 O10 88.7(3) . . ?
O3 Mo2 O10 162.9(3) . . ?
O9 Mo2 O10 85.6(3) . . ?
O7 Mo2 O10 73.4(3) . . ?
O8 Mo2 O10 68.3(2) . . ?
O6 Mo3 O5 103.8(4) . . ?
O6 Mo3 O13 102.6(4) . . ?
O5 Mo3 O13 102.8(4) . . ?
O6 Mo3 O7 98.1(4) . . ?
O5 Mo3 O7 92.1(3) . . ?
O13 Mo3 O7 150.7(3) . . ?
O6 Mo3 O10 155.6(3) . . ?
O5 Mo3 O10 99.6(4) . . ?
O13 Mo3 O10 78.7(3) . . ?
O7 Mo3 O10 73.9(3) . . ?
O6 Mo3 O11 87.5(3) . . ?
O5 Mo3 O11 162.7(3) . . ?
O13 Mo3 O11 87.1(3) . . ?
O7 Mo3 O11 73.1(2) . . ?
O10 Mo3 O11 68.1(2) . . ?
O16 Mo4 O15 104.1(6) . . ?
O16 Mo4 O12 102.4(5) . . ?
O15 Mo4 O12 101.7(5) . . ?
O16 Mo4 O27 94.7(6) . . ?
O15 Mo4 O27 95.6(5) . . ?
O12 Mo4 O27 151.7(4) . . ?
O16 Mo4 O23 94.3(4) . . ?
O15 Mo4 O23 158.5(5) . . ?
O12 Mo4 O23 84.9(3) . . ?
O27 Mo4 O23 71.4(3) . . ?
O16 Mo4 O14 167.8(5) . . ?
O15 Mo4 O14 86.8(5) . . ?
O12 Mo4 O14 80.2(4) . . ?
O27 Mo4 O14 78.6(5) . . ?
O23 Mo4 O14 74.0(3) . . ?
O19 Mo5 O18 104.0(8) . . ?
O19 Mo5 O9 99.6(6) . . ?
O18 Mo5 O9 102.2(5) . . ?
O19 Mo5 O29 95.5(5) . . ?
O18 Mo5 O29 94.3(5) . . ?
O9 Mo5 O29 154.1(4) . . ?
O19 Mo5 O24 96.1(5) . . ?
O18 Mo5 O24 156.1(6) . . ?
O9 Mo5 O24 86.8(3) . . ?
O29 Mo5 O24 70.6(3) . . ?
O19 Mo5 O17 166.6(5) . . ?
O18 Mo5 O17 88.9(6) . . ?
O9 Mo5 O17 80.9(4) . . ?
O29 Mo5 O17 79.5(4) . . ?
O24 Mo5 O17 70.5(3) . . ?
O21 Mo6 O22 105.3(5) . . ?
O21 Mo6 O13 101.0(4) . . ?
O22 Mo6 O13 100.2(5) . . ?
O21 Mo6 O31 96.6(4) . . ?
O22 Mo6 O31 95.7(4) . . ?
O13 Mo6 O31 152.2(3) . . ?
O21 Mo6 O25 160.2(4) . . ?
O22 Mo6 O25 92.5(4) . . ?
O13 Mo6 O25 84.0(3) . . ?
O31 Mo6 O25 72.7(3) . . ?
O21 Mo6 O20 88.1(4) . . ?
O22 Mo6 O20 165.3(4) . . ?
O13 Mo6 O20 82.9(4) . . ?
O31 Mo6 O20 76.3(3) . . ?
O25 Mo6 O20 73.4(3) . . ?
O34 Mo7 O26 100.7(6) . . ?
O34 Mo7 O27 102.1(4) . . ?
O26 Mo7 O27 96.9(5) . . ?
O34 Mo7 O33 104.6(4) . . ?
O26 Mo7 O33 88.8(4) . . ?
O27 Mo7 O33 151.1(3) . . ?
O34 Mo7 O28 93.4(6) . . ?
O26 Mo7 O28 158.4(4) . . ?
O27 Mo7 O28 96.0(5) . . ?
O33 Mo7 O28 71.8(3) . . ?
O34 Mo7 O23 170.5(5) . . ?
O26 Mo7 O23 87.2(4) . . ?
O27 Mo7 O23 71.4(3) . . ?
O33 Mo7 O23 80.7(3) . . ?
O28 Mo7 O23 80.6(3) . . ?
O35 Mo8 O29 101.1(5) . . ?
O35 Mo8 O30 103.9(5) . . ?
O29 Mo8 O30 108.8(4) . . ?
O35 Mo8 O28 97.9(4) . . ?
O29 Mo8 O28 91.8(5) . . ?
O30 Mo8 O28 146.2(4) . . ?
O35 Mo8 O33 99.4(4) . . ?
O29 Mo8 O33 155.9(4) . . ?
O30 Mo8 O33 78.2(3) . . ?
O28 Mo8 O33 72.8(4) . . ?
O35 Mo8 O24 171.8(4) . . ?
O29 Mo8 O24 71.6(3) . . ?
O30 Mo8 O24 82.3(3) . . ?
O28 Mo8 O24 79.0(3) . . ?
O33 Mo8 O24 87.0(3) . . ?
O32 Mo9 O36 103.5(5) . . ?
O32 Mo9 O31 103.3(4) . . ?
O36 Mo9 O31 102.6(4) . . ?
O32 Mo9 O33 94.8(4) . . ?
O36 Mo9 O33 100.4(4) . . ?
O31 Mo9 O33 146.3(3) . . ?
O32 Mo9 O30 161.7(4) . . ?
O36 Mo9 O30 90.0(5) . . ?
O31 Mo9 O30 85.4(4) . . ?
O33 Mo9 O30 70.3(3) . . ?
O32 Mo9 O25 86.5(4) . . ?
O36 Mo9 O25 169.6(4) . . ?
O31 Mo9 O25 71.6(3) . . ?
O33 Mo9 O25 81.5(3) . . ?
O30 Mo9 O25 81.0(3) . . ?
Mo2 O7 Mo1 109.3(3) . . ?
Mo2 O7 Mo3 108.6(3) . . ?
Mo1 O7 Mo3 110.4(3) . . ?
I1 O8 Mo2 105.3(3) . . ?
I1 O8 Mo1 102.4(3) . . ?
Mo2 O8 Mo1 95.0(3) . . ?
Mo5 O9 Mo2 151.2(5) . . ?
I1 O10 Mo3 103.9(3) . . ?
I1 O10 Mo2 102.7(3) . . ?
Mo3 O10 Mo2 95.3(3) . . ?
I1 O11 Mo3 103.4(3) . . ?
I1 O11 Mo1 103.4(3) . . ?
Mo3 O11 Mo1 95.1(2) . . ?
Mo1 O12 Mo4 139.9(5) . . ?
Mo3 O13 Mo6 155.5(5) . . ?
I1 O23 Mo4 127.9(4) . . ?
I1 O23 Mo7 135.9(4) . . ?
Mo4 O23 Mo7 92.5(2) . . ?
I1 O24 Mo5 134.4(4) . . ?
I1 O24 Mo8 131.2(3) . . ?
Mo5 O24 Mo8 94.3(3) . . ?
I1 O25 Mo6 132.8(4) . . ?
I1 O25 Mo9 135.1(4) . . ?
Mo6 O25 Mo9 89.3(2) . . ?
Mo7 O27 Mo4 124.5(4) . . ?
Mo8 O28 Mo7 106.9(4) . . ?
Mo8 O29 Mo5 122.2(5) . . ?
Mo8 O30 Mo9 104.4(4) . . ?
Mo9 O31 Mo6 120.6(4) . . ?
Mo9 O33 Mo7 142.9(5) . . ?
Mo9 O33 Mo8 106.9(3) . . ?
Mo7 O33 Mo8 108.3(3) . . ?
C13 N1 C1 110.4(7) . . ?
C13 N1 C5 110.7(8) . . ?
C1 N1 C5 108.6(7) . . ?
C13 N1 C9 110.4(8) . . ?
C1 N1 C9 109.6(7) . . ?
C5 N1 C9 107.2(7) . . ?
C2 C1 N1 116.2(8) . . ?
C1 C2 C3 112.5(10) . . ?
C4 C3 C2 114.8(12) . . ?
C6 C5 N1 117.3(9) . . ?
C5 C6 C7 112.3(11) . . ?
C8 C7 C6 115.3(13) . . ?
C10 C9 N1 116.7(8) . . ?
C9 C10 C11 110.7(10) . . ?
C12 C11 C10 115.1(12) . . ?
C14 C13 N1 120.0(9) . . ?
C13 C14 C15 112.5(11) . . ?
C16 C15 C14 116.0(13) . . ?
C17 N2 C21 109.7(7) . . ?
C17 N2 C29 111.1(7) . . ?
C21 N2 C29 110.2(7) . . ?
C17 N2 C25 109.2(7) . . ?
C21 N2 C25 109.4(7) . . ?
C29 N2 C25 107.2(7) . . ?
C18 C17 N2 117.5(8) . . ?
C17 C18 C19 112.3(9) . . ?
C20 C19 C18 115.5(12) . . ?
C22 C21 N2 116.4(8) . . ?
C21 C22 C23 113.9(11) . . ?
C24 C23 C22 116.0(13) . . ?
C26 C25 N2 116.4(8) . . ?
C25 C26 C27 111.8(9) . . ?
C28 C27 C26 115.2(12) . . ?
C30 C29 N2 118.1(9) . . ?
C29 C30 C31 112.7(10) . . ?
C32 C31 C30 116.0(12) . . ?
C33 N3 C37 109.7(7) . . ?
C33 N3 C45 109.5(7) . . ?
C37 N3 C45 109.9(7) . . ?
C33 N3 C41 111.1(7) . . ?
C37 N3 C41 107.9(7) . . ?
C45 N3 C41 108.6(8) . . ?
C34 C33 N3 115.9(9) . . ?
C33 C34 C35 110.4(10) . . ?
C36 C35 C34 116.6(13) . . ?
C38 C37 N3 117.6(8) . . ?
C37 C38 C39 111.9(10) . . ?
C40 C39 C38 114.5(12) . . ?
C42 C41 N3 116.5(9) . . ?
C41 C42 C43 112.6(11) . . ?
C44 C43 C42 113.7(13) . . ?
C46 C45 N3 115.8(9) . . ?
C45 C46 C47 111.2(11) . . ?
C48 C47 C46 112.5(13) . . ?
C57 N4 C53 109.3(7) . . ?
C57 N4 C61 108.5(7) . . ?
C53 N4 C61 109.0(8) . . ?
C57 N4 C49 109.5(7) . . ?
C53 N4 C49 109.8(7) . . ?
C61 N4 C49 110.6(7) . . ?
C50 C49 N4 118.4(9) . . ?
C49 C50 C51 114.1(11) . . ?
C52 C51 C50 115.7(12) . . ?
C54 C53 N4 117.5(9) . . ?
C53 C54 C55 111.2(11) . . ?
C56 C55 C54 112.9(13) . . ?
C58 C57 N4 116.1(9) . . ?
C57 C58 C59 112.4(10) . . ?
C60 C59 C58 113.9(13) . . ?
C62 C61 N4 118.1(10) . . ?
C61 C62 C63 112.8(11) . . ?
C64 C63 C62 114.6(13) . . ?

loop_
_geom_bond_atom_site_label_1
_geom_bond_atom_site_label_2
_geom_bond_distance
_geom_bond_site_symmetry_2
_geom_bond_publ_flag
I1 O23 1.834(6) . ?
I1 O24 1.838(7) . ?
I1 O25 1.849(7) . ?
I1 O11 1.872(7) . ?
I1 O8 1.901(6) . ?
I1 O10 1.915(6) . ?
Mo1 O1 1.688(9) . ?
Mo1 O2 1.711(8) . ?
Mo1 O12 1.885(7) . ?
Mo1 O7 2.053(6) . ?
Mo1 O11 2.302(7) . ?
Mo1 O8 2.302(7) . ?
Mo2 O4 1.689(8) . ?
Mo2 O3 1.697(7) . ?
Mo2 O9 1.893(9) . ?
Mo2 O7 2.041(7) . ?
Mo2 O8 2.225(7) . ?
Mo2 O10 2.282(6) . ?
Mo3 O6 1.677(9) . ?
Mo3 O5 1.698(7) . ?
Mo3 O13 1.884(9) . ?
Mo3 O7 2.071(7) . ?
Mo3 O10 2.234(8) . ?
Mo3 O11 2.287(6) . ?
Mo4 O16 1.664(12) . ?
Mo4 O15 1.683(9) . ?
Mo4 O12 1.904(9) . ?
Mo4 O27 2.003(10) . ?
Mo4 O23 2.277(7) . ?
Mo4 O14 2.357(11) . ?
Mo5 O19 1.675(13) . ?
Mo5 O18 1.681(10) . ?
Mo5 O9 1.850(9) . ?
Mo5 O29 2.011(10) . ?
Mo5 O24 2.222(7) . ?
Mo5 O17 2.392(11) . ?
Mo6 O21 1.696(8) . ?
Mo6 O22 1.702(9) . ?
Mo6 O13 1.891(9) . ?
Mo6 O31 1.948(9) . ?
Mo6 O25 2.296(7) . ?
Mo6 O20 2.363(9) . ?
Mo7 O34 1.695(10) . ?
Mo7 O26 1.786(14) . ?
Mo7 O27 1.819(9) . ?
Mo7 O33 2.008(7) . ?
Mo7 O28 2.104(12) . ?
Mo7 O23 2.403(7) . ?
Mo8 O35 1.704(10) . ?
Mo8 O29 1.800(9) . ?
Mo8 O30 1.815(8) . ?
Mo8 O28 2.001(9) . ?
Mo8 O33 2.060(8) . ?
Mo8 O24 2.330(7) . ?
Mo9 O32 1.680(10) . ?
Mo9 O36 1.713(10) . ?
Mo9 O31 1.855(7) . ?
Mo9 O33 1.970(7) . ?
Mo9 O30 2.268(9) . ?
Mo9 O25 2.401(8) . ?
N1 C13 1.492(8) . ?
N1 C1 1.497(8) . ?
N1 C5 1.502(8) . ?
N1 C9 1.504(8) . ?
C1 C2 1.478(9) . ?
C2 C3 1.554(11) . ?
C3 C4 1.403(12) . ?
C5 C6 1.480(9) . ?
C6 C7 1.553(11) . ?
C7 C8 1.397(12) . ?
C9 C10 1.482(9) . ?
C10 C11 1.553(11) . ?
C11 C12 1.399(12) . ?
C13 C14 1.474(9) . ?
C14 C15 1.556(11) . ?
C15 C16 1.396(12) . ?
N2 C17 1.495(7) . ?
N2 C21 1.502(7) . ?
N2 C29 1.503(7) . ?
N2 C25 1.503(7) . ?
C17 C18 1.478(9) . ?
C18 C19 1.550(11) . ?
C19 C20 1.407(12) . ?
C21 C22 1.482(9) . ?
C22 C23 1.549(11) . ?
C23 C24 1.398(12) . ?
C25 C26 1.479(9) . ?
C26 C27 1.552(11) . ?
C27 C28 1.401(12) . ?
C29 C30 1.471(9) . ?
C30 C31 1.555(11) . ?
C31 C32 1.399(12) . ?
N3 C33 1.495(8) . ?
N3 C37 1.498(8) . ?
N3 C45 1.503(8) . ?
N3 C41 1.504(8) . ?
C33 C34 1.483(9) . ?
C34 C35 1.550(11) . ?
C35 C36 1.392(12) . ?
C37 C38 1.481(9) . ?
C38 C39 1.552(11) . ?
C39 C40 1.403(12) . ?
C41 C42 1.475(9) . ?
C42 C43 1.557(11) . ?
C43 C44 1.400(12) . ?
C45 C46 1.480(9) . ?
C46 C47 1.560(11) . ?
C47 C48 1.403(12) . ?
N4 C57 1.498(8) . ?
N4 C53 1.499(8) . ?
N4 C61 1.500(8) . ?
N4 C49 1.501(8) . ?
C49 C50 1.471(9) . ?
C50 C51 1.552(11) . ?
C51 C52 1.399(12) . ?
C53 C54 1.475(9) . ?
C54 C55 1.556(11) . ?
C55 C56 1.400(12) . ?
C57 C58 1.475(9) . ?
C58 C59 1.555(11) . ?
C59 C60 1.401(12) . ?
C61 C62 1.474(9) . ?
C62 C63 1.556(11) . ?
C63 C64 1.401(12) . ?
